data_7207479
loop_
_publ_author_name
'Lemmerer, Andreas'
'Billing, David G.'

_publ_section_title
;
 Lead halide inorganic--organic hybrids incorporating diammonium cations
;
_journal_issue 6
_journal_name_full CrystEngComm
_journal_page_first 1954
_journal_paper_doi 10.1039/c2ce06498g
_journal_volume 14
_journal_year 2012
_chemical_formula_moiety 'C12 H30 N2, I4 Pb'
_chemical_formula_sum 'C12 H30 I4 N2 Pb'
_chemical_formula_weight 917.17
_chemical_name_systematic
;
bis(1,12-diammoniumdodecane)tetraiodoplumbate(II)
;
_space_group_IT_number 14
_symmetry_cell_setting monoclinic
_symmetry_space_group_name_Hall '-P 2ybc'
_symmetry_space_group_name_H-M 'P 1 21/c 1'
_atom_sites_solution_hydrogens geom
_atom_sites_solution_primary direct
_atom_sites_solution_secondary difmap
_audit_conform_dict_location ftp://ftp.iucr.org/pub/cif_core.dic
_audit_conform_dict_name cif_core.dic
_audit_conform_dict_version 2.3
_audit_creation_date 2005-11-25T09:47:21-00:00
_audit_creation_method 'WinGX routine CIF_UPDATE'
_cell_angle_alpha 90
_cell_angle_beta 90.231(3)
_cell_angle_gamma 90
_cell_formula_units_Z 2
_cell_length_a 15.8186(8)
_cell_length_b 8.4304(4)
_cell_length_c 8.8539(4)
_cell_measurement_reflns_used 3366
_cell_measurement_temperature 173(2)
_cell_measurement_theta_max 28.24
_cell_measurement_theta_min 2.58
_cell_volume 1180.72(10)
_computing_cell_refinement 'Bruker SAINT+ (Bruker, 1999)'
_computing_data_collection 'Bruker SMART-NT (Bruker, 1998)'
_computing_data_reduction 'Bruker SAINT+ (Bruker, 1999)'
_computing_molecular_graphics
;
Ortep-3 for Windows (Farrugia, 1997) and DIAMOND (Brandenburg, 1999)
;
_computing_publication_material
;
WinGX publication routines (Farrugia, 1999) and PLATON (Spek, 2002)
;
_computing_structure_refinement 'SHELXL-97 (Sheldrick, 2008)'
_computing_structure_solution 'SHELXS-97 (Sheldrick, 2008)'
_diffrn_ambient_temperature 173(2)
_diffrn_measured_fraction_theta_full 0.996
_diffrn_measured_fraction_theta_max 0.996
_diffrn_measurement_device_type 'CCD area detector'
_diffrn_measurement_method 'phi and omega scans'
_diffrn_radiation_monochromator graphite
_diffrn_radiation_type MoK\a
_diffrn_radiation_wavelength 0.71073
_diffrn_reflns_av_R_equivalents 0.0703
_diffrn_reflns_av_unetI/netI 0.0559
_diffrn_reflns_limit_h_max 20
_diffrn_reflns_limit_h_min -13
_diffrn_reflns_limit_k_max 9
_diffrn_reflns_limit_k_min -11
_diffrn_reflns_limit_l_max 11
_diffrn_reflns_limit_l_min -11
_diffrn_reflns_number 8492
_diffrn_reflns_theta_full 28
_diffrn_reflns_theta_max 28
_diffrn_reflns_theta_min 1.29
_exptl_absorpt_coefficient_mu 12.368
_exptl_absorpt_correction_T_max 0.876
_exptl_absorpt_correction_T_min 0.1313
_exptl_absorpt_correction_type integration
_exptl_absorpt_process_details 'Bruker XPREP (Bruker, 1999)'
_exptl_crystal_colour yellow
_exptl_crystal_density_diffrn 2.58
_exptl_crystal_density_method 'not measured'
_exptl_crystal_description plate
_exptl_crystal_F_000 820
_exptl_crystal_size_max 0.32
_exptl_crystal_size_mid 0.2
_exptl_crystal_size_min 0.01
_refine_diff_density_max 2.41
_refine_diff_density_min -3.443
_refine_diff_density_rms 0.526
_refine_ls_extinction_method none
_refine_ls_goodness_of_fit_ref 1.286
_refine_ls_hydrogen_treatment constr
_refine_ls_matrix_type full
_refine_ls_number_parameters 88
_refine_ls_number_reflns 2840
_refine_ls_number_restraints 57
_refine_ls_restrained_S_all 1.275
_refine_ls_R_factor_all 0.0692
_refine_ls_R_factor_gt 0.0577
_refine_ls_shift/su_max 0
_refine_ls_shift/su_mean 0
_refine_ls_structure_factor_coef Fsqd
_refine_ls_weighting_details 'calc w=1/[\s^2^(Fo^2^)+(0.0628P)^2^+35.6924P] where P=(Fo^2^+2Fc^2^)/3'
_refine_ls_weighting_scheme calc
_refine_ls_wR_factor_gt 0.1684
_refine_ls_wR_factor_ref 0.1842
_reflns_number_gt 2393
_reflns_number_total 2840
_reflns_threshold_expression >2sigma(I)
_cod_data_source_file c2ce06498g.txt
_cod_data_source_block 6
_cod_depositor_comments
;
The following automatic conversions were performed:

'_symmetry_cell_setting' value 'Monoclinic' changed to 'monoclinic'
according to /home/saulius/struct/CIF-dictionaries/cif_core.dic
dictionary named 'cif_core.dic' version 2.4.1 from 2010-06-29.

Automatic conversion script
Id: cif_fix_values 1715 2011-07-08 13:25:40Z adriana 
;
_cod_original_sg_symbol_H-M P2(1)/c
_cod_database_code 7207479

loop_
_symmetry_equiv_pos_as_xyz
'x, y, z'
'-x, y+1/2, -z+1/2'
'-x, -y, -z'
'x, -y-1/2, z-1/2'

loop_
_atom_site_label
_atom_site_type_symbol
_atom_site_fract_x
_atom_site_fract_y
_atom_site_fract_z
_atom_site_U_iso_or_equiv
_atom_site_adp_type
_atom_site_occupancy
_atom_site_symmetry_multiplicity
_atom_site_calc_flag
_atom_site_refinement_flags
C1 C 0.2266(10) 0.999(2) 0.499(2) 0.035(3) Uani 1 1 d DU
H1D H 0.2224 0.9595 0.3941 0.042 Uiso 1 1 calc R
H1E H 0.2103 1.1127 0.4993 0.042 Uiso 1 1 calc R
C2 C 0.3177(9) 0.982(3) 0.556(2) 0.044(4) Uani 1 1 d DU
H2A H 0.3228 1.0264 0.6594 0.053 Uiso 1 1 calc R
H2B H 0.3334 0.8681 0.5605 0.053 Uiso 1 1 calc R
C3 C 0.3768(12) 1.070(3) 0.4492(18) 0.047(4) Uani 1 1 d DU
H3A H 0.4299 1.0961 0.503 0.056 Uiso 1 1 calc R
H3B H 0.3499 1.1707 0.4176 0.056 Uiso 1 1 calc R
C4 C 0.3971(10) 0.971(2) 0.3092(16) 0.038(3) Uani 1 1 d DU
H4A H 0.4239 0.8705 0.3418 0.045 Uiso 1 1 calc R
H4B H 0.3435 0.9438 0.2571 0.045 Uiso 1 1 calc R
C5 C 0.4554(12) 1.054(3) 0.1974(17) 0.043(4) Uani 1 1 d DU
H5A H 0.51 1.0766 0.2483 0.052 Uiso 1 1 calc R
H5B H 0.4299 1.1572 0.1689 0.052 Uiso 1 1 calc R
C6 C 0.4726(14) 0.959(3) 0.054(2) 0.048(4) Uani 1 1 d DU
H6A H 0.4991 0.8571 0.0818 0.058 Uiso 1 1 calc R
H6B H 0.418 0.9356 0.0034 0.058 Uiso 1 1 calc R
N1 N 0.1662(10) 0.904(2) 0.6024(18) 0.041(4) Uani 1 1 d U
H1B H 0.1125 0.9112 0.566 0.062 Uiso 1 1 calc R
H1A H 0.1683 0.9441 0.6977 0.062 Uiso 1 1 calc R
H1C H 0.1824 0.8003 0.6041 0.062 Uiso 1 1 calc R
I1 I 0.20267(6) 1.00138(12) 0.99749(12) 0.0261(3) Uani 1 1 d .
I2 I 0.00356(7) 0.82412(11) 1.31772(10) 0.0251(3) Uani 1 1 d .
Pb1 Pb 0 1 1 0.0169(2) Uani 1 2 d S

loop_
_atom_site_aniso_label
_atom_site_aniso_U_11
_atom_site_aniso_U_22
_atom_site_aniso_U_33
_atom_site_aniso_U_23
_atom_site_aniso_U_13
_atom_site_aniso_U_12
C1 0.032(6) 0.035(8) 0.037(8) 0.005(6) 0.009(6) 0.003(6)
C2 0.033(6) 0.059(10) 0.041(7) -0.003(7) 0.006(6) -0.008(7)
C3 0.035(7) 0.065(10) 0.040(7) -0.003(7) 0.007(6) -0.007(8)
C4 0.021(7) 0.055(9) 0.037(7) 0.006(6) 0.000(5) 0.011(6)
C5 0.031(8) 0.060(10) 0.039(7) 0.002(7) 0.004(6) 0.002(7)
C6 0.043(10) 0.061(11) 0.040(8) -0.001(8) 0.008(7) -0.004(9)
N1 0.036(7) 0.040(8) 0.049(9) -0.003(7) 0.005(6) -0.014(7)
I1 0.0194(5) 0.0298(5) 0.0292(5) -0.0005(4) -0.0004(4) -0.0018(4)
I2 0.0362(5) 0.0192(4) 0.0199(4) 0.0054(4) 0.0017(3) 0.0025(4)
Pb1 0.0180(4) 0.0165(3) 0.0162(3) 0.0003(2) 0.0005(3) 0.0005(3)

loop_
_atom_type_symbol
_atom_type_description
_atom_type_scat_dispersion_real
_atom_type_scat_dispersion_imag
_atom_type_scat_source
C C 0.0033 0.0016 'International Tables Vol C Tables 4.2.6.8 and 6.1.1.4'
H H 0 0 'International Tables Vol C Tables 4.2.6.8 and 6.1.1.4'
N N 0.0061 0.0033 'International Tables Vol C Tables 4.2.6.8 and 6.1.1.4'
I I -0.4742 1.8119 'International Tables Vol C Tables 4.2.6.8 and 6.1.1.4'
Pb Pb -3.3944 10.1111 'International Tables Vol C Tables 4.2.6.8 and 6.1.1.4'

loop_
_exptl_crystal_face_index_h
_exptl_crystal_face_index_k
_exptl_crystal_face_index_l
_exptl_crystal_face_perp_dist
-1 0 0 0.005
1 0 0 0.005
0 -1 0 0.1
0 1 0 0.1
0 -1 -1 0.16
0 -2 3 0.16
0 1 -1 0.16
0 1 1 0.15

loop_
_geom_angle_atom_site_label_1
_geom_angle_atom_site_label_2
_geom_angle_atom_site_label_3
_geom_angle
_geom_angle_site_symmetry_1
_geom_angle_site_symmetry_3
C2 C1 N1 109.6(14) . .
C2 C1 H1D 109.7 . .
N1 C1 H1D 109.7 . .
C2 C1 H1E 109.7 . .
N1 C1 H1E 109.7 . .
H1D C1 H1E 108.2 . .
C3 C2 C1 108.9(16) . .
C3 C2 H2A 109.9 . .
C1 C2 H2A 109.9 . .
C3 C2 H2B 109.9 . .
C1 C2 H2B 109.9 . .
H2A C2 H2B 108.3 . .
C2 C3 C4 111.6(17) . .
C2 C3 H3A 109.3 . .
C4 C3 H3A 109.3 . .
C2 C3 H3B 109.3 . .
C4 C3 H3B 109.3 . .
H3A C3 H3B 108 . .
C5 C4 C3 113.8(17) . .
C5 C4 H4A 108.8 . .
C3 C4 H4A 108.8 . .
C5 C4 H4B 108.8 . .
C3 C4 H4B 108.8 . .
H4A C4 H4B 107.7 . .
C4 C5 C6 114.2(17) . .
C4 C5 H5A 108.7 . .
C6 C5 H5A 108.7 . .
C4 C5 H5B 108.7 . .
C6 C5 H5B 108.7 . .
H5A C5 H5B 107.6 . .
C6 C6 C5 114(2) 3_675 .
C6 C6 H6A 108.8 3_675 .
C5 C6 H6A 108.8 . .
C6 C6 H6B 108.8 3_675 .
C5 C6 H6B 108.8 . .
H6A C6 H6B 107.7 . .
C1 N1 H1B 109.5 . .
C1 N1 H1A 109.5 . .
H1B N1 H1A 109.5 . .
C1 N1 H1C 109.5 . .
H1B N1 H1C 109.5 . .
H1A N1 H1C 109.5 . .
Pb1 I2 Pb1 148.30(3) 2_547 .
I2 Pb1 I2 180 4_575 2_557
I2 Pb1 I2 92.757(9) 4_575 .
I2 Pb1 I2 87.243(9) 2_557 .
I2 Pb1 I2 87.243(9) 4_575 3_577
I2 Pb1 I2 92.757(9) 2_557 3_577
I2 Pb1 I2 180 . 3_577
I2 Pb1 I1 88.84(3) 4_575 .
I2 Pb1 I1 91.16(3) 2_557 .
I2 Pb1 I1 89.64(3) . .
I2 Pb1 I1 90.36(3) 3_577 .
I2 Pb1 I1 91.16(3) 4_575 3_577
I2 Pb1 I1 88.84(3) 2_557 3_577
I2 Pb1 I1 90.36(3) . 3_577
I2 Pb1 I1 89.64(3) 3_577 3_577
I1 Pb1 I1 180 . 3_577

loop_
_geom_bond_atom_site_label_1
_geom_bond_atom_site_label_2
_geom_bond_distance
_geom_bond_site_symmetry_2
C1 C2 1.533(13) .
C1 N1 1.55(2) .
C1 H1D 0.99 .
C1 H1E 0.99 .
C2 C3 1.527(13) .
C2 H2A 0.99 .
C2 H2B 0.99 .
C3 C4 1.529(13) .
C3 H3A 0.99 .
C3 H3B 0.99 .
C4 C5 1.527(13) .
C4 H4A 0.99 .
C4 H4B 0.99 .
C5 C6 1.529(13) .
C5 H5A 0.99 .
C5 H5B 0.99 .
C6 C6 1.46(4) 3_675
C6 H6A 0.99 .
C6 H6B 0.99 .
N1 H1B 0.91 .
N1 H1A 0.91 .
N1 H1C 0.91 .
I1 Pb1 3.2061(10) .
I2 Pb1 3.1741(9) 2_547
I2 Pb1 3.1802(9) .
Pb1 I2 3.1741(9) 4_575
Pb1 I2 3.1741(9) 2_557
Pb1 I2 3.1802(9) 3_577
Pb1 I1 3.2061(10) 3_577

loop_
_geom_hbond_atom_site_label_D
_geom_hbond_atom_site_label_H
_geom_hbond_atom_site_label_A
_geom_hbond_distance_DH
_geom_hbond_distance_HA
_geom_hbond_distance_DA
_geom_hbond_angle_DHA
_geom_hbond_site_symmetry_A
N1 H1B I2 0.91 2.88 3.657(16) 144 1_554
N1 H1A I1 0.91 2.75 3.637(16) 165 .
N1 H1C I1 0.91 2.73 3.588(17) 157 4_575

loop_
_geom_torsion_atom_site_label_1
_geom_torsion_atom_site_label_2
_geom_torsion_atom_site_label_3
_geom_torsion_atom_site_label_4
_geom_torsion
_geom_torsion_site_symmetry_1
_geom_torsion_site_symmetry_4
N1 C1 C2 C3 177.4(15) . .
C1 C2 C3 C4 -81(2) . .
C2 C3 C4 C5 179.5(16) . .
C3 C4 C5 C6 -177.2(18) . .
C4 C5 C6 C6 179(2) . 3_675
Pb1 I2 Pb1 I2 -4.65(9) 2_547 4_575
Pb1 I2 Pb1 I2 175.35(9) 2_547 2_557
Pb1 I2 Pb1 I1 -93.47(7) 2_547 .
Pb1 I2 Pb1 I1 86.53(7) 2_547 3_577
